data_4131102
loop_
_publ_author_name
'Ruccolo, Serge'
'Sattler, Wesley'
'Rong, Yi'
'Parkin, Gerard'

_publ_section_title
;
 Modulation of Zn-C Bond Lengths Induced by Ligand Architecture in Zinc
 Carbatrane Compounds.
;
_journal_issue 44
_journal_name_full 'Journal of the American Chemical Society'
_journal_page_first 14542
_journal_page_last 14545
_journal_paper_doi 10.1021/jacs.6b09250
_journal_volume 138
_journal_year 2016
_chemical_formula_sum 'C19 H20 N6 O S3 Zn'
_chemical_formula_weight 509.96
_space_group_crystal_system monoclinic
_space_group_IT_number 14
_space_group_name_Hall '-P 2ybc'
_space_group_name_H-M_alt 'P 1 21/c 1'
_atom_sites_solution_hydrogens geom
_audit_creation_method SHELXL-2014/7
_cell_angle_alpha 90
_cell_angle_beta 101.232(4)
_cell_angle_gamma 90
_cell_formula_units_Z 4
_cell_length_a 13.576(4)
_cell_length_b 8.775(2)
_cell_length_c 18.498(5)
_cell_measurement_reflns_used 9983
_cell_measurement_temperature 150(2)
_cell_measurement_theta_max 32.55
_cell_measurement_theta_min 2.24
_cell_volume 2161.4(10)
_computing_cell_refinement 'Bruker SAINT'
_computing_data_collection 'Bruker APEX2'
_computing_data_reduction 'Bruker SAINT'
_computing_molecular_graphics 'Bruker SHELXTL'
_computing_publication_material 'Bruker SHELXTL'
_computing_structure_refinement 'SHELXL-2014/7 (Sheldrick, 2014)'
_computing_structure_solution 'SHELXS-97 (Sheldrick, 2008)'
_diffrn_ambient_temperature 150(2)
_diffrn_measured_fraction_theta_full 0.999
_diffrn_measured_fraction_theta_max 0.954
_diffrn_measurement_device_type 'Bruker APEX-II CCD'
_diffrn_measurement_method '\f and \w scans'
_diffrn_radiation_type MoK\a
_diffrn_radiation_wavelength 0.71073
_diffrn_reflns_av_R_equivalents 0.0363
_diffrn_reflns_av_unetI/netI 0.0300
_diffrn_reflns_Laue_measured_fraction_full 0.999
_diffrn_reflns_Laue_measured_fraction_max 0.954
_diffrn_reflns_limit_h_max 20
_diffrn_reflns_limit_h_min -19
_diffrn_reflns_limit_k_max 13
_diffrn_reflns_limit_k_min -13
_diffrn_reflns_limit_l_max 27
_diffrn_reflns_limit_l_min -27
_diffrn_reflns_number 36571
_diffrn_reflns_point_group_measured_fraction_full 0.999
_diffrn_reflns_point_group_measured_fraction_max 0.954
_diffrn_reflns_theta_full 25.000
_diffrn_reflns_theta_max 32.760
_diffrn_reflns_theta_min 2.245
_exptl_absorpt_coefficient_mu 1.450
_exptl_absorpt_correction_T_max 0.8805
_exptl_absorpt_correction_T_min 0.5250
_exptl_absorpt_correction_type empirical
_exptl_absorpt_process_details sadabs
_exptl_crystal_colour COLORLESS
_exptl_crystal_density_diffrn 1.567
_exptl_crystal_description BLOCK
_exptl_crystal_F_000 1048
_exptl_crystal_size_max 0.510
_exptl_crystal_size_mid 0.450
_exptl_crystal_size_min 0.090
_refine_diff_density_max 0.727
_refine_diff_density_min -0.342
_refine_diff_density_rms 0.084
_refine_ls_extinction_method none
_refine_ls_goodness_of_fit_ref 1.216
_refine_ls_hydrogen_treatment constr
_refine_ls_matrix_type full
_refine_ls_number_parameters 274
_refine_ls_number_reflns 7633
_refine_ls_number_restraints 0
_refine_ls_restrained_S_all 1.216
_refine_ls_R_factor_all 0.0538
_refine_ls_R_factor_gt 0.0371
_refine_ls_shift/su_max 0.000
_refine_ls_shift/su_mean 0.000
_refine_ls_structure_factor_coef Fsqd
_refine_ls_weighting_details 'w=1/[\s^2^(Fo^2^)+(0.0502P)^2^] where P=(Fo^2^+2Fc^2^)/3'
_refine_ls_weighting_scheme calc
_refine_ls_wR_factor_gt 0.0966
_refine_ls_wR_factor_ref 0.1033
_reflns_Friedel_coverage 0.000
_reflns_number_gt 5947
_reflns_number_total 7633
_reflns_threshold_expression 'I > 2\s(I)'
_cod_data_source_file tsznophs10_2.cif
_cod_data_source_block tsznps10_2
_cod_depositor_comments
;
The following automatic conversions were performed:

data item '_exptl_absorpt_correction_type' value 'EMPIRICAL' was
changed to 'empirical' in accordance with the
/home/saulius/struct/COD-crude-data/automatic-downloads/DataCite-retrospective/ACS/depositions/lib/dictionaries/cif_core.dic
dictionary named 'cif_core.dic' version 2.4.2 last updated on
2011-04-26.

Automatic conversion script
Id: cif_fix_values 6909 2019-04-08 15:41:33Z antanas 
;
_cod_original_cell_volume 2161.3(10)
_cod_original_sg_symbol_H-M 'P 21/c'
_cod_database_code 4131102
_shelx_shelxl_version_number 2014/7
_shelx_space_group_comment
; 
The symmetry employed for this shelxl refinement is uniquely defined 
by the following loop, which should always be used as a source of 
symmetry information in preference to the above space-group names. 
They are only intended as comments. 
;
_shelx_estimated_absorpt_t_min 0.525
_shelx_estimated_absorpt_t_max 0.881

loop_
_space_group_symop_operation_xyz
'x, y, z'
'-x, y+1/2, -z+1/2'
'-x, -y, -z'
'x, -y-1/2, z-1/2'

loop_
_atom_site_label
_atom_site_type_symbol
_atom_site_fract_x
_atom_site_fract_y
_atom_site_fract_z
_atom_site_U_iso_or_equiv
_atom_site_adp_type
_atom_site_occupancy
_atom_site_site_symmetry_order
_atom_site_calc_flag
_atom_site_refinement_flags_posn
_atom_site_refinement_flags_adp
Zn Zn 0.22206(2) 0.70728(2) 0.09999(2) 0.02319(6) Uani 1 1 d . .
S1 S 0.47947(3) 0.76754(6) 0.09544(3) 0.03001(10) Uani 1 1 d . .
S2 S 0.39729(3) 0.47612(5) 0.03305(3) 0.03177(11) Uani 1 1 d . .
S3 S 0.34602(3) 0.75908(5) -0.05038(2) 0.02759(10) Uani 1 1 d . .
N11 N 0.32663(12) 0.82412(18) 0.17032(8) 0.0291(3) Uani 1 1 d . .
N12 N 0.47247(14) 0.9140(2) 0.22489(10) 0.0472(5) Uani 1 1 d . .
N21 N 0.23367(10) 0.47795(17) 0.10207(7) 0.0251(3) Uani 1 1 d . .
N22 N 0.28268(13) 0.25086(18) 0.07287(10) 0.0338(3) Uani 1 1 d . .
N31 N 0.17035(11) 0.79980(16) 0.00073(8) 0.0251(3) Uani 1 1 d . .
N32 N 0.16529(12) 0.88520(19) -0.11133(8) 0.0314(3) Uani 1 1 d . .
C1 C 0.37992(13) 0.67382(19) 0.03718(9) 0.0243(3) Uani 1 1 d . .
C11 C 0.42212(14) 0.8369(2) 0.16605(10) 0.0306(4) Uani 1 1 d . .
C13 C 0.31525(16) 0.8976(2) 0.23418(11) 0.0392(5) Uani 1 1 d . .
H13A H 0.2539 0.9078 0.2512 0.047 Uiso 1 1 calc R U
C14 C 0.40463(19) 0.9525(3) 0.26843(13) 0.0545(7) Uani 1 1 d . .
H14A H 0.4183 1.0070 0.3137 0.065 Uiso 1 1 calc R U
C16 C 0.5785(2) 0.9521(5) 0.23786(16) 0.0788(11) Uani 1 1 d . .
H16A H 0.5942 1.0012 0.1939 0.118 Uiso 1 1 calc R U
H16B H 0.6185 0.8589 0.2486 0.118 Uiso 1 1 calc R U
H16C H 0.5944 1.0219 0.2799 0.118 Uiso 1 1 calc R U
C21 C 0.29945(13) 0.40239(19) 0.07135(9) 0.0263(3) Uani 1 1 d . .
C23 C 0.17235(14) 0.3681(2) 0.12399(10) 0.0318(4) Uani 1 1 d . .
H23A H 0.1178 0.3878 0.1479 0.038 Uiso 1 1 calc R U
C24 C 0.20205(17) 0.2293(2) 0.10616(12) 0.0381(5) Uani 1 1 d . .
H24A H 0.1727 0.1344 0.1150 0.046 Uiso 1 1 calc R U
C26 C 0.3375(2) 0.1351(2) 0.04037(15) 0.0548(6) Uani 1 1 d . .
H26A H 0.4090 0.1411 0.0626 0.082 Uiso 1 1 calc R U
H26B H 0.3285 0.1524 -0.0129 0.082 Uiso 1 1 calc R U
H26C H 0.3118 0.0340 0.0494 0.082 Uiso 1 1 calc R U
C31 C 0.22162(13) 0.81616(18) -0.05251(9) 0.0243(3) Uani 1 1 d . .
C33 C 0.07640(14) 0.8619(2) -0.02559(10) 0.0322(4) Uani 1 1 d . .
H33A H 0.0231 0.8663 0.0008 0.039 Uiso 1 1 calc R U
C34 C 0.07224(15) 0.9154(2) -0.09448(12) 0.0380(4) Uani 1 1 d . .
H34A H 0.0168 0.9638 -0.1252 0.046 Uiso 1 1 calc R U
C36 C 0.19705(17) 0.9251(3) -0.17987(11) 0.0473(5) Uani 1 1 d . .
H36A H 0.2462 0.8503 -0.1901 0.071 Uiso 1 1 calc R U
H36B H 0.2277 1.0267 -0.1752 0.071 Uiso 1 1 calc R U
H36C H 0.1386 0.9253 -0.2204 0.071 Uiso 1 1 calc R U
C41 C 0.02562(15) 0.7053(2) 0.15060(10) 0.0295(4) Uani 1 1 d . .
C42 C -0.02759(16) 0.7340(2) 0.20679(11) 0.0373(4) Uani 1 1 d . .
H42A H 0.0029 0.7927 0.2483 0.045 Uiso 1 1 calc R U
C43 C -0.12391(17) 0.6783(3) 0.20300(12) 0.0443(5) Uani 1 1 d . .
H43A H -0.1584 0.6990 0.2419 0.053 Uiso 1 1 calc R U
C44 C -0.17084(16) 0.5923(3) 0.14272(12) 0.0435(5) Uani 1 1 d . .
H44A H -0.2371 0.5549 0.1399 0.052 Uiso 1 1 calc R U
C45 C -0.11894(15) 0.5628(2) 0.08740(11) 0.0362(4) Uani 1 1 d . .
H45A H -0.1498 0.5038 0.0461 0.043 Uiso 1 1 calc R U
C46 C -0.02249(14) 0.6175(2) 0.09077(10) 0.0321(4) Uani 1 1 d . .
H46A H 0.0117 0.5952 0.0518 0.039 Uiso 1 1 calc R U
O O 0.11689(11) 0.76059(18) 0.15524(8) 0.0388(3) Uani 1 1 d . .

loop_
_atom_site_aniso_label
_atom_site_aniso_U_11
_atom_site_aniso_U_22
_atom_site_aniso_U_33
_atom_site_aniso_U_23
_atom_site_aniso_U_13
_atom_site_aniso_U_12
Zn 0.02476(11) 0.02299(10) 0.02218(10) -0.00208(7) 0.00551(7) -0.00238(7)
S1 0.0216(2) 0.0367(2) 0.0315(2) -0.00154(18) 0.00489(16) -0.00554(17)
S2 0.0300(2) 0.0218(2) 0.0481(3) 0.00095(18) 0.0189(2) 0.00197(16)
S3 0.0260(2) 0.0333(2) 0.0254(2) 0.00249(16) 0.00986(16) 0.00133(17)
N11 0.0302(8) 0.0317(8) 0.0258(7) -0.0067(6) 0.0063(6) -0.0074(6)
N12 0.0383(10) 0.0665(13) 0.0360(9) -0.0151(9) 0.0048(7) -0.0232(9)
N21 0.0251(7) 0.0254(7) 0.0252(7) 0.0046(5) 0.0056(5) -0.0021(5)
N22 0.0367(9) 0.0224(7) 0.0449(9) 0.0013(6) 0.0146(7) -0.0005(6)
N31 0.0236(7) 0.0243(7) 0.0283(7) 0.0010(5) 0.0069(5) 0.0030(5)
N32 0.0319(8) 0.0356(8) 0.0269(7) 0.0068(6) 0.0061(6) 0.0022(6)
C1 0.0256(8) 0.0209(7) 0.0258(8) 0.0014(6) 0.0036(6) -0.0012(6)
C11 0.0309(9) 0.0329(9) 0.0271(8) -0.0040(7) 0.0039(7) -0.0105(7)
C13 0.0444(11) 0.0451(11) 0.0308(9) -0.0140(8) 0.0139(8) -0.0155(9)
C14 0.0563(14) 0.0729(17) 0.0369(11) -0.0261(11) 0.0151(10) -0.0268(13)
C16 0.0431(14) 0.134(3) 0.0576(16) -0.0366(18) 0.0045(12) -0.0422(17)
C21 0.0269(8) 0.0221(8) 0.0301(8) 0.0027(6) 0.0062(7) -0.0003(6)
C23 0.0316(9) 0.0311(9) 0.0347(9) 0.0076(7) 0.0114(7) -0.0039(7)
C24 0.0389(11) 0.0310(10) 0.0473(12) 0.0070(8) 0.0153(9) -0.0065(8)
C26 0.0693(16) 0.0238(10) 0.0814(18) -0.0041(11) 0.0394(14) 0.0010(10)
C31 0.0258(8) 0.0226(7) 0.0248(7) 0.0006(6) 0.0061(6) -0.0006(6)
C33 0.0279(9) 0.0320(9) 0.0375(10) 0.0056(8) 0.0088(7) 0.0069(7)
C34 0.0297(9) 0.0422(11) 0.0417(11) 0.0116(9) 0.0058(8) 0.0090(8)
C36 0.0451(12) 0.0665(15) 0.0310(10) 0.0169(10) 0.0092(9) 0.0037(11)
C41 0.0307(9) 0.0305(9) 0.0279(8) -0.0025(7) 0.0068(7) 0.0003(7)
C42 0.0388(11) 0.0457(11) 0.0295(9) -0.0079(8) 0.0120(8) -0.0048(9)
C43 0.0431(12) 0.0558(14) 0.0388(11) -0.0062(10) 0.0199(9) -0.0071(10)
C44 0.0370(11) 0.0538(13) 0.0410(11) -0.0015(10) 0.0108(9) -0.0135(9)
C45 0.0379(10) 0.0382(10) 0.0307(9) -0.0024(8) 0.0018(8) -0.0051(8)
C46 0.0378(10) 0.0329(9) 0.0259(8) -0.0024(7) 0.0070(7) -0.0001(8)
O 0.0317(7) 0.0521(9) 0.0352(7) -0.0146(6) 0.0131(6) -0.0097(6)

loop_
_atom_type_symbol
_atom_type_description
_atom_type_scat_dispersion_real
_atom_type_scat_dispersion_imag
_atom_type_scat_source
C C 0.0033 0.0016 'International Tables Vol C Tables 4.2.6.8 and 6.1.1.4'
H H 0.0000 0.0000 'International Tables Vol C Tables 4.2.6.8 and 6.1.1.4'
N N 0.0061 0.0033 'International Tables Vol C Tables 4.2.6.8 and 6.1.1.4'
O O 0.0106 0.0060 'International Tables Vol C Tables 4.2.6.8 and 6.1.1.4'
S S 0.1246 0.1234 'International Tables Vol C Tables 4.2.6.8 and 6.1.1.4'
Zn Zn 0.2839 1.4301 'International Tables Vol C Tables 4.2.6.8 and 6.1.1.4'

loop_
_geom_angle_atom_site_label_1
_geom_angle_atom_site_label_2
_geom_angle_atom_site_label_3
_geom_angle
O Zn N31 102.67(6)
O Zn N11 92.01(6)
N31 Zn N11 117.60(6)
O Zn N21 106.81(6)
N31 Zn N21 115.67(6)
N11 Zn N21 116.97(6)
C11 S1 C1 102.64(9)
C21 S2 C1 103.26(8)
C31 S3 C1 102.70(8)
C11 N11 C13 106.65(15)
C11 N11 Zn 125.69(13)
C13 N11 Zn 127.55(13)
C11 N12 C14 107.64(17)
C11 N12 C16 125.4(2)
C14 N12 C16 126.94(19)
C21 N21 C23 105.72(15)
C21 N21 Zn 123.17(11)
C23 N21 Zn 130.56(12)
C21 N22 C24 107.36(16)
C21 N22 C26 125.20(17)
C24 N22 C26 127.34(18)
C31 N31 C33 106.15(15)
C31 N31 Zn 125.86(12)
C33 N31 Zn 127.97(12)
C31 N32 C34 107.69(15)
C31 N32 C36 126.36(17)
C34 N32 C36 125.93(17)
S2 C1 S1 113.27(9)
S2 C1 S3 113.15(10)
S1 C1 S3 113.36(9)
N11 C11 N12 110.12(17)
N11 C11 S1 126.79(13)
N12 C11 S1 123.09(15)
C14 C13 N11 109.24(19)
C13 C14 N12 106.34(18)
N21 C21 N22 110.69(15)
N21 C21 S2 128.13(13)
N22 C21 S2 121.18(13)
C24 C23 N21 109.43(17)
C23 C24 N22 106.80(17)
N31 C31 N32 110.66(15)
N31 C31 S3 126.68(13)
N32 C31 S3 122.65(13)
C34 C33 N31 109.58(17)
C33 C34 N32 105.91(16)
O C41 C42 120.01(17)
O C41 C46 122.80(17)
C42 C41 C46 117.20(18)
C43 C42 C41 121.19(19)
C42 C43 C44 120.77(19)
C45 C44 C43 118.47(19)
C44 C45 C46 121.22(18)
C45 C46 C41 121.16(18)
C41 O Zn 130.30(12)

loop_
_geom_bond_atom_site_label_1
_geom_bond_atom_site_label_2
_geom_bond_distance
Zn O 1.9673(15)
Zn N31 2.0053(15)
Zn N11 2.0099(15)
Zn N21 2.0182(16)
S1 C11 1.755(2)
S1 C1 1.7597(17)
S2 C21 1.7468(18)
S2 C1 1.7544(18)
S3 C31 1.7545(18)
S3 C1 1.7620(17)
N11 C11 1.319(2)
N11 C13 1.381(2)
N12 C11 1.349(2)
N12 C14 1.378(3)
N12 C16 1.452(3)
N21 C21 1.326(2)
N21 C23 1.385(2)
N22 C21 1.350(2)
N22 C24 1.370(3)
N22 C26 1.456(3)
N31 C31 1.320(2)
N31 C33 1.385(2)
N32 C31 1.346(2)
N32 C34 1.384(2)
N32 C36 1.459(2)
C13 C14 1.344(3)
C23 C24 1.345(3)
C33 C34 1.349(3)
C41 O 1.318(2)
C41 C42 1.399(3)
C41 C46 1.401(3)
C42 C43 1.385(3)
C43 C44 1.394(3)
C44 C45 1.375(3)
C45 C46 1.385(3)
